data_2243403
loop_
_publ_author_name
'Sebbar, Ghizlane'
'Hni, Brahim'
'H\"okelek, Tuncer'
'Mague, Joel T.'
'Sebbar, Nada Kheira'
'Belkadi, Bouchra'
'Essassi, El Mokhtar'

_publ_section_title
;
 Crystal structure, Hirshfeld surface analysis and interaction energy, DFT
 and antibacterial activity studies of
 (<i>Z</i>)-4-hexyl-2-(4-methylbenzylidene)-2<i>H</i>-benzo[<i>b</i>][1,4]thiazin-3(4<i>H</i>)-one
;
_journal_coeditor_code EX2032
_journal_issue 6
_journal_name_full 'Acta Crystallographica Section E'
_journal_page_first 889
_journal_page_last 895
_journal_paper_doi 10.1107/S205698902000657X
_journal_volume 76
_journal_year 2020
_chemical_formula_iupac 'C22 H25 N O S'
_chemical_formula_moiety 'C22 H25 N O S'
_chemical_formula_sum 'C22 H25 N O S'
_chemical_formula_weight 351.49
_chemical_name_systematic
(<i>Z</i>)-4-Hexyl-2-(4-methylbenzylidene)-2<i>H</i>-benzo[<i>b</i>][1,4]thiazin-3(4<i>H</i>)-one
_space_group_crystal_system triclinic
_space_group_IT_number 2
_space_group_name_Hall '-P 1'
_space_group_name_H-M_alt 'P -1'
_atom_sites_solution_hydrogens geom
_atom_sites_solution_primary dual
_atom_sites_solution_secondary difmap
_audit_creation_method SHELXL-2018/3
_cell_angle_alpha 106.474(3)
_cell_angle_beta 109.398(3)
_cell_angle_gamma 93.383(3)
_cell_formula_units_Z 2
_cell_length_a 8.8581(19)
_cell_length_b 9.183(2)
_cell_length_c 13.021(3)
_cell_measurement_reflns_used 7052
_cell_measurement_temperature 150(2)
_cell_measurement_theta_max 28.6754
_cell_measurement_theta_min 2.4348
_cell_volume 944.2(4)
_computing_cell_refinement
;
<i>SAINT</i> (Bruker, 2016)
;
_computing_data_collection
;
<i>APEX3</i> (Bruker, 2016)
;
_computing_data_reduction
;
<i>SAINT</i> (Bruker, 2016)
;
_computing_molecular_graphics
;
<i>DIAMOND</i> (Brandenburg & Putz, 2012)
;
_computing_publication_material
;
<i>SHELXTL</i> (Sheldrick, 2008)
;
_computing_structure_refinement
;
<i>SHELXL2018/3</i> (Sheldrick, 2015<i>b</i>)
;
_computing_structure_solution
;
<i>SHELXT2014/5</i> (Sheldrick, 2015<i>a</i>)
;
_diffrn_ambient_temperature 150(2)
_diffrn_detector_area_resol_mean 8.3333
_diffrn_measured_fraction_theta_full 0.993
_diffrn_measured_fraction_theta_max 0.988
_diffrn_measurement_device_type 'Bruker Smart APEX CCD'
_diffrn_measurement_method '\f and \w scans'
_diffrn_radiation_monochromator graphite
_diffrn_radiation_type MoK\a
_diffrn_radiation_wavelength 0.71073
_diffrn_reflns_av_R_equivalents 0.0287
_diffrn_reflns_av_unetI/netI 0.0352
_diffrn_reflns_limit_h_max 11
_diffrn_reflns_limit_h_min -11
_diffrn_reflns_limit_k_max 12
_diffrn_reflns_limit_k_min -12
_diffrn_reflns_limit_l_max 17
_diffrn_reflns_limit_l_min -17
_diffrn_reflns_number 17663
_diffrn_reflns_theta_full 28.000
_diffrn_reflns_theta_max 28.757
_diffrn_reflns_theta_min 1.751
_diffrn_source 'fine-focus sealed tube'
_exptl_absorpt_coefficient_mu 0.181
_exptl_absorpt_correction_T_max 0.98
_exptl_absorpt_correction_T_min 0.83
_exptl_absorpt_correction_type multi-scan
_exptl_absorpt_process_details
;
(<i>SADABS</i>; Krause <i>et al.</i>, 2015)
;
_exptl_crystal_colour colourless
_exptl_crystal_density_diffrn 1.236
_exptl_crystal_density_method 'not measured'
_exptl_crystal_description plate
_exptl_crystal_F_000 376
_exptl_crystal_size_max 0.332
_exptl_crystal_size_mid 0.264
_exptl_crystal_size_min 0.103
_refine_diff_density_max 0.535
_refine_diff_density_min -0.216
_refine_ls_extinction_method none
_refine_ls_goodness_of_fit_ref 1.077
_refine_ls_hydrogen_treatment constr
_refine_ls_matrix_type full
_refine_ls_number_parameters 228
_refine_ls_number_reflns 4860
_refine_ls_number_restraints 0
_refine_ls_restrained_S_all 1.077
_refine_ls_R_factor_all 0.0588
_refine_ls_R_factor_gt 0.0460
_refine_ls_shift/su_max 0.002
_refine_ls_shift/su_mean 0.000
_refine_ls_structure_factor_coef Fsqd
_refine_ls_weighting_details 'w=1/[\s^2^(Fo^2^)+(0.0868P)^2^] where P=(Fo^2^+2Fc^2^)/3'
_refine_ls_weighting_scheme calc
_refine_ls_wR_factor_gt 0.1262
_refine_ls_wR_factor_ref 0.1335
_reflns_number_gt 3807
_reflns_number_total 4860
_reflns_threshold_expression 'I > 2\s(I)'
_cod_data_source_file ex2032sup1.cif
_cod_data_source_block I
_cod_database_code 2243403
_shelx_space_group_comment
;
The symmetry employed for this shelxl refinement is uniquely defined
by the following loop, which should always be used as a source of
symmetry information in preference to the above space-group names.
They are only intended as comments.
;
_shelx_estimated_absorpt_t_min 0.942
_shelx_estimated_absorpt_t_max 0.982

loop_
_space_group_symop_operation_xyz
'x, y, z'
'-x, -y, -z'

loop_
_atom_site_type_symbol
_atom_site_label
_atom_site_fract_x
_atom_site_fract_y
_atom_site_fract_z
_atom_site_U_iso_or_equiv
_atom_site_adp_type
_atom_site_calc_flag
_atom_site_occupancy
_atom_site_disorder_assembly
_atom_site_disorder_group
S S1 0.48853(4) 0.62268(4) 0.80836(3) 0.02689(12) Uani d 1 . .
O O1 0.14092(11) 0.34562(11) 0.54654(8) 0.0296(2) Uani d 1 . .
N N1 0.40988(13) 0.34294(13) 0.59158(9) 0.0230(2) Uani d 1 . .
C C1 0.62657(16) 0.53904(15) 0.74903(11) 0.0238(3) Uani d 1 . .
C C2 0.79091(16) 0.60067(17) 0.80699(13) 0.0295(3) Uani d 1 . .
H H2 0.824726 0.683588 0.877249 0.035 Uiso calc 1 . .
C C3 0.90511(17) 0.54252(18) 0.76340(14) 0.0344(3) Uani d 1 . .
H H3 1.017293 0.583176 0.804334 0.041 Uiso calc 1 . .
C C4 0.85491(18) 0.42485(19) 0.65987(14) 0.0359(4) Uani d 1 . .
H H4 0.932696 0.386664 0.628234 0.043 Uiso calc 1 . .
C C5 0.69171(17) 0.36181(17) 0.60156(13) 0.0304(3) Uani d 1 . .
H H5 0.658838 0.281107 0.530152 0.037 Uiso calc 1 . .
C C6 0.57519(15) 0.41547(15) 0.64649(11) 0.0230(3) Uani d 1 . .
C C7 0.28144(15) 0.41309(15) 0.60267(11) 0.0221(3) Uani d 1 . .
C C8 0.31493(15) 0.57412(15) 0.68247(11) 0.0229(3) Uani d 1 . .
C C9 0.36834(18) 0.18446(15) 0.51035(12) 0.0272(3) Uani d 1 . .
H H9A 0.278067 0.127685 0.519876 0.033 Uiso calc 1 . .
H H9AB 0.463261 0.131943 0.530044 0.033 Uiso calc 1 . .
C C10 0.31894(18) 0.17657(16) 0.38509(12) 0.0292(3) Uani d 1 . .
H H10A 0.222119 0.226310 0.364140 0.035 Uiso calc 1 . .
H H10B 0.408117 0.234298 0.375094 0.035 Uiso calc 1 . .
C C11 0.28073(19) 0.01127(16) 0.30521(12) 0.0321(3) Uani d 1 . .
H H11A 0.381565 -0.033721 0.320101 0.038 Uiso calc 1 . .
H H11B 0.202450 -0.049348 0.323086 0.038 Uiso calc 1 . .
C C12 0.2103(2) -0.00319(18) 0.17853(13) 0.0370(4) Uani d 1 . .
H H12A 0.111018 0.044208 0.164526 0.044 Uiso calc 1 . .
H H12B 0.289671 0.056538 0.160940 0.044 Uiso calc 1 . .
C C13 0.1679(2) -0.1666(2) 0.09621(15) 0.0470(4) Uani d 1 . .
H H13A 0.112018 -0.164616 0.017068 0.056 Uiso calc 1 . .
H H13B 0.090849 -0.227440 0.114929 0.056 Uiso calc 1 . .
C C14 0.3135(3) -0.2469(2) 0.09928(16) 0.0522(5) Uani d 1 . .
H H14A 0.278359 -0.348108 0.039587 0.078 Uiso calc 1 . .
H H14B 0.362499 -0.259934 0.174847 0.078 Uiso calc 1 . .
H H14C 0.393526 -0.184479 0.085374 0.078 Uiso calc 1 . .
C C15 0.20651(16) 0.66746(15) 0.65716(11) 0.0240(3) Uani d 1 . .
H H15 0.112596 0.621988 0.589786 0.029 Uiso calc 1 . .
C C16 0.21350(15) 0.82914(15) 0.71914(11) 0.0237(3) Uani d 1 . .
C C17 0.28006(17) 0.89520(16) 0.83901(11) 0.0270(3) Uani d 1 . .
H H17 0.320387 0.832386 0.885317 0.032 Uiso calc 1 . .
C C18 0.28781(18) 1.05119(16) 0.89087(12) 0.0299(3) Uani d 1 . .
H H18 0.332476 1.093311 0.972370 0.036 Uiso calc 1 . .
C C19 0.23138(17) 1.14756(16) 0.82588(12) 0.0275(3) Uani d 1 . .
C C20 0.16120(18) 1.08124(16) 0.70733(13) 0.0301(3) Uani d 1 . .
H H20 0.119719 1.144064 0.661268 0.036 Uiso calc 1 . .
C C21 0.15056(17) 0.92502(16) 0.65499(12) 0.0287(3) Uani d 1 . .
H H21 0.099424 0.882241 0.573798 0.034 Uiso calc 1 . .
C C22 0.2467(2) 1.31839(17) 0.88163(14) 0.0363(4) Uani d 1 . .
H H22A 0.172104 1.360783 0.827572 0.054 Uiso calc 1 . .
H H22B 0.358422 1.368479 0.902762 0.054 Uiso calc 1 . .
H H22C 0.219515 1.337033 0.950821 0.054 Uiso calc 1 . .

loop_
_atom_site_aniso_label
_atom_site_aniso_U_11
_atom_site_aniso_U_22
_atom_site_aniso_U_33
_atom_site_aniso_U_12
_atom_site_aniso_U_13
_atom_site_aniso_U_23
S1 0.02168(18) 0.0295(2) 0.02434(19) 0.00586(14) 0.00650(13) 0.00294(14)
O1 0.0212(5) 0.0261(5) 0.0333(5) 0.0031(4) 0.0066(4) 0.0017(4)
N1 0.0227(5) 0.0209(6) 0.0238(5) 0.0061(4) 0.0084(4) 0.0044(4)
C1 0.0223(6) 0.0248(7) 0.0268(7) 0.0070(5) 0.0094(5) 0.0109(5)
C2 0.0237(7) 0.0299(7) 0.0330(8) 0.0035(6) 0.0068(6) 0.0118(6)
C3 0.0198(6) 0.0420(9) 0.0450(9) 0.0073(6) 0.0106(6) 0.0203(7)
C4 0.0270(7) 0.0445(9) 0.0459(9) 0.0153(7) 0.0198(7) 0.0193(8)
C5 0.0292(7) 0.0334(8) 0.0321(7) 0.0123(6) 0.0145(6) 0.0103(6)
C6 0.0213(6) 0.0248(7) 0.0254(6) 0.0067(5) 0.0084(5) 0.0112(5)
C7 0.0217(6) 0.0214(6) 0.0230(6) 0.0049(5) 0.0088(5) 0.0060(5)
C8 0.0200(6) 0.0222(6) 0.0249(6) 0.0025(5) 0.0088(5) 0.0048(5)
C9 0.0327(7) 0.0200(6) 0.0293(7) 0.0083(5) 0.0121(6) 0.0070(5)
C10 0.0353(7) 0.0238(7) 0.0276(7) 0.0090(6) 0.0109(6) 0.0067(6)
C11 0.0399(8) 0.0255(7) 0.0291(7) 0.0072(6) 0.0134(6) 0.0050(6)
C12 0.0375(8) 0.0348(8) 0.0310(8) 0.0102(7) 0.0074(6) 0.0042(6)
C13 0.0450(10) 0.0445(10) 0.0371(9) -0.0097(8) 0.0171(7) -0.0073(8)
C14 0.0842(14) 0.0342(9) 0.0395(10) 0.0190(9) 0.0272(10) 0.0063(7)
C15 0.0224(6) 0.0232(7) 0.0247(6) 0.0037(5) 0.0081(5) 0.0060(5)
C16 0.0206(6) 0.0214(6) 0.0283(7) 0.0047(5) 0.0097(5) 0.0056(5)
C17 0.0318(7) 0.0247(7) 0.0272(7) 0.0084(6) 0.0121(6) 0.0099(6)
C18 0.0337(7) 0.0278(7) 0.0256(7) 0.0067(6) 0.0106(6) 0.0048(6)
C19 0.0274(7) 0.0219(7) 0.0336(7) 0.0047(5) 0.0135(6) 0.0067(6)
C20 0.0328(7) 0.0251(7) 0.0342(8) 0.0088(6) 0.0115(6) 0.0126(6)
C21 0.0303(7) 0.0263(7) 0.0254(7) 0.0061(6) 0.0065(5) 0.0063(6)
C22 0.0433(9) 0.0233(7) 0.0397(9) 0.0074(6) 0.0150(7) 0.0063(6)

loop_
_atom_type_symbol
_atom_type_description
_atom_type_scat_dispersion_real
_atom_type_scat_dispersion_imag
_atom_type_scat_source
C C 0.0033 0.0016 'International Tables Vol C Tables 4.2.6.8 and 6.1.1.4'
H H 0.0000 0.0000 'International Tables Vol C Tables 4.2.6.8 and 6.1.1.4'
N N 0.0061 0.0033 'International Tables Vol C Tables 4.2.6.8 and 6.1.1.4'
O O 0.0106 0.0060 'International Tables Vol C Tables 4.2.6.8 and 6.1.1.4'
S S 0.1246 0.1234 'International Tables Vol C Tables 4.2.6.8 and 6.1.1.4'

loop_
_geom_angle_atom_site_label_1
_geom_angle_atom_site_label_2
_geom_angle_atom_site_label_3
_geom_angle_site_symmetry_1
_geom_angle_site_symmetry_3
_geom_angle
_geom_angle_publ_flag
C8 S1 C1 . . 99.20(6) ?
C7 N1 C6 . . 124.55(11) ?
C7 N1 C9 . . 115.97(11) ?
C6 N1 C9 . . 119.35(11) ?
C2 C1 C6 . . 120.33(13) ?
C2 C1 S1 . . 117.86(11) ?
C6 C1 S1 . . 121.81(10) ?
C3 C2 C1 . . 120.67(14) ?
C3 C2 H2 . . 119.7 ?
C1 C2 H2 . . 119.7 ?
C4 C3 C2 . . 119.39(14) ?
C4 C3 H3 . . 120.3 ?
C2 C3 H3 . . 120.3 ?
C3 C4 C5 . . 120.51(13) ?
C3 C4 H4 . . 119.7 ?
C5 C4 H4 . . 119.7 ?
C4 C5 C6 . . 120.83(14) ?
C4 C5 H5 . . 119.6 ?
C6 C5 H5 . . 119.6 ?
C5 C6 C1 . . 118.17(12) ?
C5 C6 N1 . . 120.84(12) ?
C1 C6 N1 . . 120.95(12) ?
O1 C7 N1 . . 120.68(12) ?
O1 C7 C8 . . 120.59(11) ?
N1 C7 C8 . . 118.71(11) ?
C15 C8 C7 . . 118.49(12) ?
C15 C8 S1 . . 124.93(10) ?
C7 C8 S1 . . 116.43(9) ?
N1 C9 C10 . . 113.78(11) ?
N1 C9 H9A . . 108.8 ?
C10 C9 H9A . . 108.8 ?
N1 C9 H9AB . . 108.8 ?
C10 C9 H9AB . . 108.8 ?
H9A C9 H9AB . . 107.7 ?
C11 C10 C9 . . 111.74(11) ?
C11 C10 H10A . . 109.3 ?
C9 C10 H10A . . 109.3 ?
C11 C10 H10B . . 109.3 ?
C9 C10 H10B . . 109.3 ?
H10A C10 H10B . . 107.9 ?
C12 C11 C10 . . 113.46(12) ?
C12 C11 H11A . . 108.9 ?
C10 C11 H11A . . 108.9 ?
C12 C11 H11B . . 108.9 ?
C10 C11 H11B . . 108.9 ?
H11A C11 H11B . . 107.7 ?
C13 C12 C11 . . 115.01(14) ?
C13 C12 H12A . . 108.5 ?
C11 C12 H12A . . 108.5 ?
C13 C12 H12B . . 108.5 ?
C11 C12 H12B . . 108.5 ?
H12A C12 H12B . . 107.5 ?
C12 C13 C14 . . 113.96(15) ?
C12 C13 H13A . . 108.8 ?
C14 C13 H13A . . 108.8 ?
C12 C13 H13B . . 108.8 ?
C14 C13 H13B . . 108.8 ?
H13A C13 H13B . . 107.7 ?
C13 C14 H14A . . 109.5 ?
C13 C14 H14B . . 109.5 ?
H14A C14 H14B . . 109.5 ?
C13 C14 H14C . . 109.5 ?
H14A C14 H14C . . 109.5 ?
H14B C14 H14C . . 109.5 ?
C8 C15 C16 . . 128.87(12) ?
C8 C15 H15 . . 115.6 ?
C16 C15 H15 . . 115.6 ?
C21 C16 C17 . . 117.48(12) ?
C21 C16 C15 . . 118.10(12) ?
C17 C16 C15 . . 124.42(12) ?
C18 C17 C16 . . 120.77(12) ?
C18 C17 H17 . . 119.6 ?
C16 C17 H17 . . 119.6 ?
C17 C18 C19 . . 121.36(13) ?
C17 C18 H18 . . 119.3 ?
C19 C18 H18 . . 119.3 ?
C20 C19 C18 . . 117.81(13) ?
C20 C19 C22 . . 120.67(13) ?
C18 C19 C22 . . 121.52(13) ?
C21 C20 C19 . . 121.14(13) ?
C21 C20 H20 . . 119.4 ?
C19 C20 H20 . . 119.4 ?
C20 C21 C16 . . 121.33(13) ?
C20 C21 H21 . . 119.3 ?
C16 C21 H21 . . 119.3 ?
C19 C22 H22A . . 109.5 ?
C19 C22 H22B . . 109.5 ?
H22A C22 H22B . . 109.5 ?
C19 C22 H22C . . 109.5 ?
H22A C22 H22C . . 109.5 ?
H22B C22 H22C . . 109.5 ?

loop_
_geom_bond_atom_site_label_1
_geom_bond_atom_site_label_2
_geom_bond_site_symmetry_2
_geom_bond_distance
_geom_bond_publ_flag
S1 C8 . 1.7552(13) ?
S1 C1 . 1.7560(14) ?
O1 C7 . 1.2310(15) ?
N1 C7 . 1.3687(17) ?
N1 C6 . 1.4207(17) ?
N1 C9 . 1.4756(17) ?
C1 C2 . 1.3928(19) ?
C1 C6 . 1.3976(19) ?
C2 C3 . 1.380(2) ?
C2 H2 . 0.9500 ?
C3 C4 . 1.379(2) ?
C3 H3 . 0.9500 ?
C4 C5 . 1.387(2) ?
C4 H4 . 0.9500 ?
C5 C6 . 1.3958(19) ?
C5 H5 . 0.9500 ?
C7 C8 . 1.4922(18) ?
C8 C15 . 1.3464(18) ?
C9 C10 . 1.5205(19) ?
C9 H9A . 0.9900 ?
C9 H9AB . 0.9900 ?
C10 C11 . 1.5201(19) ?
C10 H10A . 0.9900 ?
C10 H10B . 0.9900 ?
C11 C12 . 1.520(2) ?
C11 H11A . 0.9900 ?
C11 H11B . 0.9900 ?
C12 C13 . 1.515(2) ?
C12 H12A . 0.9900 ?
C12 H12B . 0.9900 ?
C13 C14 . 1.518(3) ?
C13 H13A . 0.9900 ?
C13 H13B . 0.9900 ?
C14 H14A . 0.9800 ?
C14 H14B . 0.9800 ?
C14 H14C . 0.9800 ?
C15 C16 . 1.4615(18) ?
C15 H15 . 0.9500 ?
C16 C21 . 1.3963(18) ?
C16 C17 . 1.4004(18) ?
C17 C18 . 1.3862(19) ?
C17 H17 . 0.9500 ?
C18 C19 . 1.395(2) ?
C18 H18 . 0.9500 ?
C19 C20 . 1.387(2) ?
C19 C22 . 1.5067(19) ?
C20 C21 . 1.3851(19) ?
C20 H20 . 0.9500 ?
C21 H21 . 0.9500 ?
C22 H22A . 0.9800 ?
C22 H22B . 0.9800 ?
C22 H22C . 0.9800 ?

loop_
_geom_hbond_atom_site_label_D
_geom_hbond_atom_site_label_H
_geom_hbond_atom_site_label_A
_geom_hbond_site_symmetry_A
_geom_hbond_distance_DH
_geom_hbond_distance_HA
_geom_hbond_distance_DA
_geom_hbond_angle_DHA
_geom_hbond_publ_flag
C4 H4 O1 1_655 0.95 2.42 3.349(2) 168 y
C15 H15 O1 2_566 0.95 2.45 3.2977(17) 148 yes

loop_
_geom_torsion_atom_site_label_1
_geom_torsion_atom_site_label_2
_geom_torsion_atom_site_label_3
_geom_torsion_atom_site_label_4
_geom_torsion_site_symmetry_1
_geom_torsion_site_symmetry_2
_geom_torsion_site_symmetry_3
_geom_torsion_site_symmetry_4
_geom_torsion
_geom_torsion_publ_flag
C8 S1 C1 C2 . . . . 154.11(11) ?
C8 S1 C1 C6 . . . . -25.32(12) ?
C6 C1 C2 C3 . . . . 1.0(2) ?
S1 C1 C2 C3 . . . . -178.44(11) ?
C1 C2 C3 C4 . . . . 1.7(2) ?
C2 C3 C4 C5 . . . . -2.0(2) ?
C3 C4 C5 C6 . . . . -0.3(2) ?
C4 C5 C6 C1 . . . . 2.9(2) ?
C4 C5 C6 N1 . . . . -174.94(13) ?
C2 C1 C6 C5 . . . . -3.2(2) ?
S1 C1 C6 C5 . . . . 176.17(10) ?
C2 C1 C6 N1 . . . . 174.59(12) ?
S1 C1 C6 N1 . . . . -5.99(18) ?
C7 N1 C6 C5 . . . . -156.27(13) ?
C9 N1 C6 C5 . . . . 19.42(18) ?
C7 N1 C6 C1 . . . . 25.95(19) ?
C9 N1 C6 C1 . . . . -158.36(12) ?
C6 N1 C7 O1 . . . . 175.34(12) ?
C9 N1 C7 O1 . . . . -0.48(18) ?
C6 N1 C7 C8 . . . . -3.51(19) ?
C9 N1 C7 C8 . . . . -179.33(11) ?
O1 C7 C8 C15 . . . . -30.00(19) ?
N1 C7 C8 C15 . . . . 148.85(13) ?
O1 C7 C8 S1 . . . . 145.87(11) ?
N1 C7 C8 S1 . . . . -35.27(15) ?
C1 S1 C8 C15 . . . . -139.90(12) ?
C1 S1 C8 C7 . . . . 44.53(11) ?
C7 N1 C9 C10 . . . . 79.89(15) ?
C6 N1 C9 C10 . . . . -96.17(14) ?
N1 C9 C10 C11 . . . . 178.84(12) ?
C9 C10 C11 C12 . . . . 172.66(13) ?
C10 C11 C12 C13 . . . . -178.97(14) ?
C11 C12 C13 C14 . . . . -64.8(2) ?
C7 C8 C15 C16 . . . . -178.20(12) ?
S1 C8 C15 C16 . . . . 6.3(2) ?
C8 C15 C16 C21 . . . . 144.09(15) ?
C8 C15 C16 C17 . . . . -35.5(2) ?
C21 C16 C17 C18 . . . . -2.2(2) ?
C15 C16 C17 C18 . . . . 177.39(13) ?
C16 C17 C18 C19 . . . . -0.6(2) ?
C17 C18 C19 C20 . . . . 2.4(2) ?
C17 C18 C19 C22 . . . . -177.10(14) ?
C18 C19 C20 C21 . . . . -1.3(2) ?
C22 C19 C20 C21 . . . . 178.20(14) ?
C19 C20 C21 C16 . . . . -1.6(2) ?
C17 C16 C21 C20 . . . . 3.3(2) ?
C15 C16 C21 C20 . . . . -176.31(13) ?

_cod_database_fobs_code 2243403
